data_1553757
loop_
_publ_author_name
'Zhang, Zhiguo'
'Zhang, Yongchao'
'Huang, Guoqing'
'Zhang, Guisheng'

_publ_section_title
;
 Organoiodine reagent-promoted intermolecular oxidative amination:
 synthesis of cyclopropyl spirooxindoles
;
_journal_issue 7
_journal_name_full 'Organic Chemistry Frontiers'
_journal_page_first 1372
_journal_paper_doi 10.1039/C7QO00156H
_journal_volume 4
_journal_year 2017
_chemical_formula_moiety 'C16 H12 Cl N O'
_chemical_formula_sum 'C16 H12 Cl N O'
_chemical_formula_weight 269.72
_space_group_crystal_system monoclinic
_space_group_IT_number 14
_space_group_name_Hall '-P 2ybc'
_space_group_name_H-M_alt 'P 1 21/c 1'
_atom_sites_solution_hydrogens geom
_atom_sites_solution_primary direct
_audit_creation_date 2016-04-27
_audit_creation_method
;
Olex2 1.2
(compiled 2016.02.19 svn.r3266 for OlexSys, GUI svn.r5155)
;
_audit_update_record
;
2017-02-24 deposited with the CCDC.
2017-04-18 downloaded from the CCDC.
;
_cell_angle_alpha 90
_cell_angle_beta 93.684(6)
_cell_angle_gamma 90
_cell_formula_units_Z 4
_cell_length_a 9.0611(6)
_cell_length_b 7.1551(4)
_cell_length_c 20.5051(18)
_cell_measurement_reflns_used 2098
_cell_measurement_temperature 293(2)
_cell_measurement_theta_max 70.3410
_cell_measurement_theta_min 4.3110
_cell_volume 1326.66(16)
_computing_cell_refinement
;
CrysAlisPro, Agilent Technologies,
Version 1.171.37.35 (release 13-08-2014 CrysAlis171 .NET)
(compiled Aug 13 2014,18:06:01)
;
_computing_data_collection
;
CrysAlisPro, Agilent Technologies,
Version 1.171.37.35 (release 13-08-2014 CrysAlis171 .NET)
(compiled Aug 13 2014,18:06:01)
;
_computing_data_reduction
;
CrysAlisPro, Agilent Technologies,
Version 1.171.37.35 (release 13-08-2014 CrysAlis171 .NET)
(compiled Aug 13 2014,18:06:01)
;
_computing_molecular_graphics 'Olex2 (Dolomanov et al., 2009)'
_computing_publication_material 'Olex2 (Dolomanov et al., 2009)'
_computing_structure_refinement 'ShelXL (Sheldrick, 2015)'
_computing_structure_solution 'ShelXS (Sheldrick, 2008)'
_diffrn_ambient_temperature 293(2)
_diffrn_detector 'CCD plate'
_diffrn_detector_area_resol_mean 16.2312
_diffrn_detector_type Eos
_diffrn_measured_fraction_theta_full 1.000
_diffrn_measured_fraction_theta_max 1.000
_diffrn_measurement_details
;
#__ type_ start__ end____ width___ exp.time_
  1 omega -108.00  -32.00   1.0000    1.0000
omega____ theta____ kappa____ phi______ frames
    -      -33.5000  178.0000 -180.0000 76

#__ type_ start__ end____ width___ exp.time_
  2 omega -102.00  -15.00   1.0000    1.0000
omega____ theta____ kappa____ phi______ frames
    -      -33.5000  -57.0000   90.0000 87

#__ type_ start__ end____ width___ exp.time_
  3 omega -103.00   -5.00   1.0000    1.0000
omega____ theta____ kappa____ phi______ frames
    -      -33.5000  -77.0000 -150.0000 98

#__ type_ start__ end____ width___ exp.time_
  4 omega   18.00  105.00   1.0000    1.0000
omega____ theta____ kappa____ phi______ frames
    -       36.4734   57.0000  -90.0000 87

#__ type_ start__ end____ width___ exp.time_
  5 omega   57.00  110.00   1.0000    1.0000
omega____ theta____ kappa____ phi______ frames
    -       36.4734  178.0000   60.0000 53

#__ type_ start__ end____ width___ exp.time_
  6 omega  -32.00   55.00   1.0000    1.0000
omega____ theta____ kappa____ phi______ frames
    -       36.4734  -57.0000  150.0000 87

#__ type_ start__ end____ width___ exp.time_
  7 omega   38.00   63.00   1.0000    1.0000
omega____ theta____ kappa____ phi______ frames
    -       36.4734  -99.0000   90.0000 25

#__ type_ start__ end____ width___ exp.time_
  8 omega  119.00  171.00   1.0000    3.0000
omega____ theta____ kappa____ phi______ frames
    -      108.0000   30.0000   30.0000 52

#__ type_ start__ end____ width___ exp.time_
  9 omega   50.00   83.00   1.0000    3.0000
omega____ theta____ kappa____ phi______ frames
    -      108.0000  -30.0000 -180.0000 33

#__ type_ start__ end____ width___ exp.time_
 10 omega   41.00   95.00   1.0000    3.0000
omega____ theta____ kappa____ phi______ frames
    -      108.0000  -45.0000  -60.0000 54

#__ type_ start__ end____ width___ exp.time_
 11 omega   53.00   83.00   1.0000    3.0000
omega____ theta____ kappa____ phi______ frames
    -      108.0000  -30.0000   90.0000 30

#__ type_ start__ end____ width___ exp.time_
 12 omega   40.00   79.00   1.0000    3.0000
omega____ theta____ kappa____ phi______ frames
    -      108.0000 -111.0000   90.0000 39

#__ type_ start__ end____ width___ exp.time_
 13 omega   71.00  109.00   1.0000    3.0000
omega____ theta____ kappa____ phi______ frames
    -      108.0000  -94.0000  -60.0000 38

#__ type_ start__ end____ width___ exp.time_
 14 omega   40.00   99.00   1.0000    3.0000
omega____ theta____ kappa____ phi______ frames
    -      108.0000  -45.0000 -120.0000 59

#__ type_ start__ end____ width___ exp.time_
 15 omega  142.00  177.00   1.0000    3.0000
omega____ theta____ kappa____ phi______ frames
    -      108.0000    0.0000 -180.0000 35

#__ type_ start__ end____ width___ exp.time_
 16 omega   38.00  134.00   1.0000    3.0000
omega____ theta____ kappa____ phi______ frames
    -      108.0000    0.0000 -180.0000 96
;
_diffrn_measurement_device 'four-circle diffractometer'
_diffrn_measurement_device_type 'Xcalibur, Eos, Gemini'
_diffrn_measurement_method '\w scans'
_diffrn_orient_matrix_UB_11 0.1385854000
_diffrn_orient_matrix_UB_12 -0.0617576000
_diffrn_orient_matrix_UB_13 -0.0340489000
_diffrn_orient_matrix_UB_21 0.0925306000
_diffrn_orient_matrix_UB_22 0.0138707000
_diffrn_orient_matrix_UB_23 0.0655792000
_diffrn_orient_matrix_UB_31 -0.0353118000
_diffrn_orient_matrix_UB_32 -0.2057095000
_diffrn_orient_matrix_UB_33 0.0146167000
_diffrn_radiation_monochromator graphite
_diffrn_radiation_probe x-ray
_diffrn_radiation_type CuK\a
_diffrn_radiation_wavelength 1.54184
_diffrn_reflns_av_R_equivalents 0.0191
_diffrn_reflns_av_unetI/netI 0.0242
_diffrn_reflns_Laue_measured_fraction_full 1.000
_diffrn_reflns_Laue_measured_fraction_max 1.000
_diffrn_reflns_limit_h_max 10
_diffrn_reflns_limit_h_min -10
_diffrn_reflns_limit_k_max 5
_diffrn_reflns_limit_k_min -8
_diffrn_reflns_limit_l_max 22
_diffrn_reflns_limit_l_min -24
_diffrn_reflns_number 4813
_diffrn_reflns_point_group_measured_fraction_full 1.000
_diffrn_reflns_point_group_measured_fraction_max 1.000
_diffrn_reflns_theta_full 67.059
_diffrn_reflns_theta_max 67.059
_diffrn_reflns_theta_min 4.321
_diffrn_source 'Enhance (Cu) X-ray Source'
_exptl_absorpt_coefficient_mu 2.461
_exptl_absorpt_correction_T_max 1.00000
_exptl_absorpt_correction_T_min 0.83013
_exptl_absorpt_correction_type multi-scan
_exptl_absorpt_process_details
;
CrysAlisPro, Agilent Technologies,
Version 1.171.37.35 (release 13-08-2014 CrysAlis171 .NET)
(compiled Aug 13 2014,18:06:01)
Empirical absorption correction using spherical harmonics,
 implemented in SCALE3 ABSPACK scaling algorithm.
Empirical absorption correction using spherical harmonics,
 implemented in SCALE3 ABSPACK scaling algorithm.
;
_exptl_crystal_colour colourless
_exptl_crystal_colour_primary colourless
_exptl_crystal_density_diffrn 1.350
_exptl_crystal_description prism
_exptl_crystal_F_000 560
_exptl_crystal_size_max 0.22
_exptl_crystal_size_mid 0.2
_exptl_crystal_size_min 0.18
_refine_diff_density_max 0.385
_refine_diff_density_min -0.398
_refine_diff_density_rms 0.037
_refine_ls_extinction_method none
_refine_ls_goodness_of_fit_ref 1.039
_refine_ls_hydrogen_treatment constr
_refine_ls_matrix_type full
_refine_ls_number_parameters 172
_refine_ls_number_reflns 2373
_refine_ls_number_restraints 0
_refine_ls_restrained_S_all 1.039
_refine_ls_R_factor_all 0.0540
_refine_ls_R_factor_gt 0.0443
_refine_ls_shift/su_max 0.000
_refine_ls_shift/su_mean 0.000
_refine_ls_structure_factor_coef Fsqd
_refine_ls_weighting_details 'w=1/[\s^2^(Fo^2^)+(0.0583P)^2^+0.3015P] where P=(Fo^2^+2Fc^2^)/3'
_refine_ls_weighting_scheme calc
_refine_ls_wR_factor_gt 0.1155
_refine_ls_wR_factor_ref 0.1246
_reflns_Friedel_coverage 0.000
_reflns_number_gt 1934
_reflns_number_total 2373
_reflns_threshold_expression 'I > 2\s(I)'
_cod_data_source_file c7qo00156h2.cif
_cod_data_source_block 20160461
_cod_original_cell_volume 1326.67(16)
_cod_database_code 1553757
_chemical_oxdiff_formula C1H1O1N1Cl1
_shelx_space_group_comment
;
The symmetry employed for this shelxl refinement is uniquely defined
by the following loop, which should always be used as a source of
symmetry information in preference to the above space-group names.
They are only intended as comments.
;
_reflns_odcompleteness_completeness 99.92
_reflns_odcompleteness_iscentric 1
_reflns_odcompleteness_theta 66.97
_olex2_refinement_description
;
1. Fixed Uiso
 At 1.2 times of:
  All C(H) groups, All C(H,H) groups
2.a Secondary CH2 refined with riding coordinates:
 C9(H9A,H9B), C10(H10A,H10B)
2.b Aromatic/amide H refined with riding coordinates:
 C1(H1), C2(H2), C3(H3), C4(H4), C12(H12), C13(H13), C15(H15), C16(H16)
;
_shelx_shelxl_version_number 2014/7
_olex2_submission_special_instructions 'No special instructions were received'

loop_
_space_group_symop_operation_xyz
'x, y, z'
'-x, y+1/2, -z+1/2'
'-x, -y, -z'
'x, -y-1/2, z-1/2'

loop_
_atom_site_label
_atom_site_type_symbol
_atom_site_fract_x
_atom_site_fract_y
_atom_site_fract_z
_atom_site_U_iso_or_equiv
_atom_site_adp_type
_atom_site_occupancy
_atom_site_site_symmetry_order
_atom_site_calc_flag
_atom_site_refinement_flags_posn
C1 C 0.9889(2) 0.3414(3) 0.71245(11) 0.0594(5) Uani 1 1 d .
H1 H 0.9665 0.4352 0.7416 0.071 Uiso 1 1 calc R
C2 C 1.1347(3) 0.3091(3) 0.69805(13) 0.0682(6) Uani 1 1 d .
H2 H 1.2106 0.3799 0.7183 0.082 Uiso 1 1 calc R
C3 C 1.1668(2) 0.1718(3) 0.65364(12) 0.0671(6) Uani 1 1 d .
H3 H 1.2646 0.1525 0.6440 0.080 Uiso 1 1 calc R
C4 C 1.0563(2) 0.0619(3) 0.62303(11) 0.0573(5) Uani 1 1 d .
H4 H 1.0781 -0.0292 0.5928 0.069 Uiso 1 1 calc R
C5 C 0.9131(2) 0.0933(3) 0.63932(9) 0.0477(4) Uani 1 1 d .
C6 C 0.8786(2) 0.2331(3) 0.68304(9) 0.0495(5) Uani 1 1 d .
C7 C 0.7168(2) 0.2345(3) 0.68607(10) 0.0529(5) Uani 1 1 d .
C8 C 0.6592(2) 0.0836(3) 0.64163(11) 0.0565(5) Uani 1 1 d .
C9 C 0.6249(3) 0.4114(3) 0.69170(13) 0.0711(6) Uani 1 1 d .
H9A H 0.6773 0.5290 0.6975 0.085 Uiso 1 1 calc R
H9B H 0.5320 0.4191 0.6655 0.085 Uiso 1 1 calc R
C10 C 0.6343(3) 0.2773(4) 0.74673(12) 0.0729(7) Uani 1 1 d .
H10A H 0.5472 0.2034 0.7541 0.087 Uiso 1 1 calc R
H10B H 0.6925 0.3133 0.7861 0.087 Uiso 1 1 calc R
C11 C 0.7730(2) -0.1586(3) 0.57454(10) 0.0487(5) Uani 1 1 d .
C12 C 0.6712(2) -0.1644(3) 0.52133(11) 0.0615(6) Uani 1 1 d .
H12 H 0.6128 -0.0604 0.5109 0.074 Uiso 1 1 calc R
C13 C 0.6560(3) -0.3234(3) 0.48373(12) 0.0680(6) Uani 1 1 d .
H13 H 0.5853 -0.3286 0.4488 0.082 Uiso 1 1 calc R
C14 C 0.7456(3) -0.4739(3) 0.49813(11) 0.0625(6) Uani 1 1 d .
C15 C 0.8506(3) -0.4688(3) 0.54961(12) 0.0640(6) Uani 1 1 d .
H15 H 0.9126 -0.5706 0.5582 0.077 Uiso 1 1 calc R
C16 C 0.8632(2) -0.3106(3) 0.58838(11) 0.0587(5) Uani 1 1 d .
H16 H 0.9325 -0.3069 0.6238 0.070 Uiso 1 1 calc R
Cl1 Cl 0.72477(9) -0.67334(10) 0.44990(4) 0.1003(3) Uani 1 1 d .
N1 N 0.78152(17) 0.0027(2) 0.61516(8) 0.0523(4) Uani 1 1 d .
O1 O 0.53138(16) 0.0359(3) 0.63031(9) 0.0765(5) Uani 1 1 d .

loop_
_atom_site_aniso_label
_atom_site_aniso_U_11
_atom_site_aniso_U_22
_atom_site_aniso_U_33
_atom_site_aniso_U_23
_atom_site_aniso_U_13
_atom_site_aniso_U_12
C1 0.0624(12) 0.0546(12) 0.0614(12) -0.0031(10) 0.0053(9) -0.0005(10)
C2 0.0536(12) 0.0678(15) 0.0826(15) -0.0001(12) 0.0000(11) -0.0092(11)
C3 0.0451(11) 0.0715(15) 0.0854(16) 0.0096(13) 0.0108(10) 0.0000(10)
C4 0.0506(11) 0.0556(12) 0.0668(12) 0.0019(10) 0.0116(9) 0.0076(9)
C5 0.0452(10) 0.0465(10) 0.0518(10) 0.0050(8) 0.0048(8) 0.0056(8)
C6 0.0502(10) 0.0465(10) 0.0521(10) 0.0037(8) 0.0063(8) 0.0041(8)
C7 0.0502(10) 0.0509(11) 0.0588(11) -0.0042(9) 0.0117(9) 0.0068(9)
C8 0.0452(11) 0.0580(12) 0.0670(12) -0.0052(10) 0.0081(9) 0.0088(9)
C9 0.0611(13) 0.0625(14) 0.0911(16) -0.0171(13) 0.0155(12) 0.0156(11)
C10 0.0680(14) 0.0787(16) 0.0751(15) -0.0145(13) 0.0290(12) -0.0037(12)
C11 0.0457(10) 0.0461(11) 0.0550(11) -0.0019(8) 0.0090(8) 0.0054(8)
C12 0.0580(12) 0.0553(13) 0.0703(13) -0.0038(10) -0.0023(10) 0.0152(10)
C13 0.0629(13) 0.0713(15) 0.0690(14) -0.0134(12) -0.0011(10) 0.0058(11)
C14 0.0668(13) 0.0507(12) 0.0724(14) -0.0083(10) 0.0233(11) -0.0031(10)
C15 0.0736(14) 0.0437(11) 0.0768(14) 0.0085(10) 0.0199(11) 0.0139(10)
C16 0.0629(12) 0.0528(12) 0.0605(12) 0.0060(10) 0.0050(9) 0.0102(10)
Cl1 0.1035(6) 0.0714(5) 0.1291(7) -0.0441(4) 0.0310(5) -0.0094(4)
N1 0.0429(8) 0.0516(10) 0.0626(10) -0.0072(8) 0.0053(7) 0.0076(7)
O1 0.0436(8) 0.0847(12) 0.1017(12) -0.0271(10) 0.0083(8) 0.0037(8)

loop_
_atom_type_symbol
_atom_type_description
_atom_type_scat_dispersion_real
_atom_type_scat_dispersion_imag
_atom_type_scat_source
C C 0.0181 0.0091 'International Tables Vol C Tables 4.2.6.8 and 6.1.1.4'
H H 0.0000 0.0000 'International Tables Vol C Tables 4.2.6.8 and 6.1.1.4'
Cl Cl 0.3639 0.7018 'International Tables Vol C Tables 4.2.6.8 and 6.1.1.4'
N N 0.0311 0.0180 'International Tables Vol C Tables 4.2.6.8 and 6.1.1.4'
O O 0.0492 0.0322 'International Tables Vol C Tables 4.2.6.8 and 6.1.1.4'

loop_
_geom_angle_atom_site_label_1
_geom_angle_atom_site_label_2
_geom_angle_atom_site_label_3
_geom_angle
C2 C1 H1 120.4
C6 C1 H1 120.4
C6 C1 C2 119.2(2)
C1 C2 H2 120.0
C3 C2 C1 120.1(2)
C3 C2 H2 120.0
C2 C3 H3 119.3
C2 C3 C4 121.5(2)
C4 C3 H3 119.3
C3 C4 H4 121.3
C5 C4 C3 117.4(2)
C5 C4 H4 121.3
C4 C5 C6 121.80(19)
C4 C5 N1 128.62(19)
C6 C5 N1 109.54(16)
C1 C6 C5 120.04(18)
C1 C6 C7 132.60(19)
C5 C6 C7 107.32(17)
C6 C7 C8 106.33(16)
C6 C7 C9 124.04(19)
C6 C7 C10 125.34(19)
C8 C7 C9 118.54(18)
C8 C7 C10 118.39(19)
C10 C7 C9 58.10(15)
N1 C8 C7 106.49(17)
O1 C8 C7 127.91(19)
O1 C8 N1 125.6(2)
C7 C9 H9A 117.7
C7 C9 H9B 117.7
H9A C9 H9B 114.8
C10 C9 C7 60.92(15)
C10 C9 H9A 117.7
C10 C9 H9B 117.7
C7 C10 H10A 117.7
C7 C10 H10B 117.7
C9 C10 C7 60.98(14)
C9 C10 H10A 117.7
C9 C10 H10B 117.7
H10A C10 H10B 114.8
C12 C11 N1 119.64(17)
C16 C11 C12 119.67(19)
C16 C11 N1 120.69(18)
C11 C12 H12 119.8
C13 C12 C11 120.3(2)
C13 C12 H12 119.8
C12 C13 H13 120.3
C14 C13 C12 119.5(2)
C14 C13 H13 120.3
C13 C14 C15 121.1(2)
C13 C14 Cl1 118.78(19)
C15 C14 Cl1 120.14(18)
C14 C15 H15 120.3
C14 C15 C16 119.3(2)
C16 C15 H15 120.3
C11 C16 C15 120.1(2)
C11 C16 H16 120.0
C15 C16 H16 120.0
C5 N1 C11 126.02(16)
C8 N1 C5 110.30(17)
C8 N1 C11 123.44(17)

loop_
_geom_bond_atom_site_label_1
_geom_bond_atom_site_label_2
_geom_bond_distance
C1 H1 0.9300
C1 C2 1.391(3)
C1 C6 1.374(3)
C2 H2 0.9300
C2 C3 1.383(3)
C3 H3 0.9300
C3 C4 1.391(3)
C4 H4 0.9300
C4 C5 1.379(3)
C5 C6 1.392(3)
C5 N1 1.418(2)
C6 C7 1.471(3)
C7 C8 1.486(3)
C7 C9 1.524(3)
C7 C10 1.523(3)
C8 N1 1.391(2)
C8 O1 1.215(2)
C9 H9A 0.9700
C9 H9B 0.9700
C9 C10 1.479(4)
C10 H10A 0.9700
C10 H10B 0.9700
C11 C12 1.383(3)
C11 C16 1.379(3)
C11 N1 1.423(2)
C12 H12 0.9300
C12 C13 1.376(3)
C13 H13 0.9300
C13 C14 1.369(3)
C14 C15 1.376(3)
C14 Cl1 1.740(2)
C15 H15 0.9300
C15 C16 1.383(3)
C16 H16 0.9300

loop_
_geom_torsion_atom_site_label_1
_geom_torsion_atom_site_label_2
_geom_torsion_atom_site_label_3
_geom_torsion_atom_site_label_4
_geom_torsion
C1 C2 C3 C4 -0.8(4)
C1 C6 C7 C8 178.8(2)
C1 C6 C7 C9 35.8(4)
C1 C6 C7 C10 -36.6(4)
C2 C1 C6 C5 -0.1(3)
C2 C1 C6 C7 -178.0(2)
C2 C3 C4 C5 -0.9(3)
C3 C4 C5 C6 2.0(3)
C3 C4 C5 N1 179.46(19)
C4 C5 C6 C1 -1.5(3)
C4 C5 C6 C7 176.78(18)
C4 C5 N1 C8 -176.6(2)
C4 C5 N1 C11 8.8(3)
C5 C6 C7 C8 0.7(2)
C5 C6 C7 C9 -142.3(2)
C5 C6 C7 C10 145.4(2)
C6 C1 C2 C3 1.3(4)
C6 C5 N1 C8 1.1(2)
C6 C5 N1 C11 -173.47(18)
C6 C7 C8 N1 -0.1(2)
C6 C7 C8 O1 179.1(2)
C6 C7 C9 C10 -113.7(2)
C6 C7 C10 C9 111.5(2)
C7 C8 N1 C5 -0.6(2)
C7 C8 N1 C11 174.15(17)
C8 C7 C9 C10 107.4(2)
C8 C7 C10 C9 -107.7(2)
C9 C7 C8 N1 145.3(2)
C9 C7 C8 O1 -35.5(3)
C10 C7 C8 N1 -147.6(2)
C10 C7 C8 O1 31.6(4)
C11 C12 C13 C14 -2.0(4)
C12 C11 C16 C15 -0.7(3)
C12 C11 N1 C5 -135.5(2)
C12 C11 N1 C8 50.6(3)
C12 C13 C14 C15 0.0(4)
C12 C13 C14 Cl1 -179.88(18)
C13 C14 C15 C16 1.7(3)
C14 C15 C16 C11 -1.3(3)
C16 C11 C12 C13 2.4(3)
C16 C11 N1 C5 45.7(3)
C16 C11 N1 C8 -128.1(2)
Cl1 C14 C15 C16 -178.45(17)
N1 C5 C6 C1 -179.43(18)
N1 C5 C6 C7 -1.1(2)
N1 C11 C12 C13 -176.4(2)
N1 C11 C16 C15 178.06(18)
O1 C8 N1 C5 -179.8(2)
O1 C8 N1 C11 -5.1(4)
